data_7012887
loop_
_publ_author_name
'Haftbaradaran, Farzad'
'Draper, Neil D.'
'Leznoff, Daniel B.'
'Williams, Vance E.'

_publ_section_title
;
 Strained silver(i) coordination polymers of 1,4-diazatriphenylene
;
_journal_issue 11
_journal_name_full 'Dalton Transactions'
_journal_page_first 2105
_journal_paper_doi 10.1039/b302264a
_journal_year 2003
_chemical_compound_source
;
?
;
_chemical_formula_moiety ' C16 H10 Ag1 Cl1 N2 O4 '
_chemical_formula_sum 'C16 H10 Ag Cl N2 O4'
_chemical_formula_weight 437.583
_chemical_name_systematic
;                                                                               
?                                                                               
;
_space_group_IT_number 7
_symmetry_cell_setting monoclinic
_symmetry_space_group_name_Hall 'P -2yac'
_symmetry_space_group_name_H-M 'P 1 n 1'
_atom_sites_solution_hydrogens geom
_atom_sites_solution_primary direct
_audit_creation_date 03-17-04
_audit_creation_method CRYSTALS_ver_12-03-99
_cell_angle_alpha 90
_cell_angle_beta 111.963(15)
_cell_angle_gamma 90
_cell_formula_units_Z 2
_cell_length_a 10.668(2)
_cell_length_b 5.5754(9)
_cell_length_c 13.323(2)
_cell_measurement_reflns_used 42
_cell_measurement_temperature 293
_cell_measurement_theta_max 20
_cell_measurement_theta_min 15
_cell_volume 734.9(2)
_computing_cell_refinement 'NRC DIFRAC'
_computing_data_collection 'NRC DIFRAC'
_computing_data_reduction 'NRCVAX DATRD2'
_computing_molecular_graphics
; 
CAMERON (Watkin et al 1996) 
;
_computing_publication_material
; 
CRYSTALS (Watkin et al 2001) 
;
_computing_structure_refinement
; 
CRYSTALS (Watkin et al 2001) 
;
_computing_structure_solution 'SIR 92'
_diffrn_ambient_temperature 293
_diffrn_measured_fraction_theta_max 1.000
_diffrn_measurement_device_type
; 
Enraf-Nonius CAD4 
;
_diffrn_measurement_method \w/2\q
_diffrn_radiation_monochromator graphite
_diffrn_radiation_type 'Mo K\a'
_diffrn_radiation_wavelength 0.70930
_diffrn_reflns_av_R_equivalents 0.00
_diffrn_reflns_limit_h_max 11
_diffrn_reflns_limit_h_min -12
_diffrn_reflns_limit_k_max 6
_diffrn_reflns_limit_k_min -6
_diffrn_reflns_limit_l_max 15
_diffrn_reflns_limit_l_min -15
_diffrn_reflns_number 1682
_diffrn_reflns_theta_max 24.99
_diffrn_reflns_theta_min 2.10
_diffrn_standards_decay_% 2.04
_diffrn_standards_interval_count 27
_diffrn_standards_interval_time 150
_diffrn_standards_number 2
_exptl_absorpt_coefficient_mu 15.64
_exptl_absorpt_correction_T_max 0.8663
_exptl_absorpt_correction_T_min 0.6834
_exptl_absorpt_correction_type psi-scan
_exptl_crystal_colour ' yellow-orange '
_exptl_crystal_density_diffrn 1.97
_exptl_crystal_description ' plate '
_exptl_crystal_F_000 430.192
_exptl_crystal_size_max 0.19
_exptl_crystal_size_mid 0.04
_exptl_crystal_size_min 0.03
_refine_diff_density_max 0.98
_refine_diff_density_min -1.66
_refine_ls_abs_structure_details 'Flack, 0 Friedel-pairs'
_refine_ls_abs_structure_Flack 0.15(13)
_refine_ls_extinction_method None
_refine_ls_goodness_of_fit_ref 1.1992
_refine_ls_hydrogen_treatment noref
_refine_ls_matrix_type full
_refine_ls_number_parameters 139
_refine_ls_number_reflns 1052
_refine_ls_R_factor_gt 0.0397
_refine_ls_shift/su_max 0.000131
_refine_ls_structure_factor_coef F
_refine_ls_weighting_details
;
w = 1/(.170E-01*F +0.00 *\s^2^(F ) + 0.00 ) 
;
_refine_ls_weighting_scheme calc
_refine_ls_wR_factor_ref 0.0413
_reflns_limit_h_max 11
_reflns_limit_h_min -12
_reflns_limit_k_max 6
_reflns_limit_k_min 0
_reflns_limit_l_max 15
_reflns_limit_l_min -15
_reflns_number_gt 1052
_reflns_number_total 1504
_reflns_threshold_expression >2.50\s(I)
_cod_data_source_file b302264a.txt
_cod_data_source_block CRYSTALS_cif
_cod_original_cell_volume 734.9
_cod_original_sg_symbol_H-M 'P 1 n 1 '
_cod_original_formula_sum ' C16 H10 Ag1 Cl1 N2 O4 '
_cod_database_code 7012887

loop_
_symmetry_equiv_pos_as_xyz
x,y,z
x+1/2,-y,z+1/2

loop_
_atom_site_label
_atom_site_type_symbol
_atom_site_fract_x
_atom_site_fract_y
_atom_site_fract_z
_atom_site_U_iso_or_equiv
_atom_site_occupancy
_atom_site_adp_type
AG1 AG 0.4639(2) 0.19474(17) 1.2857(2) 0.0447 1.0000 Uani
CL1 CL -0.1251(4) 0.3351(7) 0.8894(3) 0.0577 1.0000 Uani
O1 O -0.2197(15) 0.491(3) 0.8151(13) 0.1303 1.0000 Uani
O2 O -0.0149(12) 0.314(3) 0.8510(12) 0.1237 1.0000 Uani
O3 O -0.1796(12) 0.103(2) 0.8837(8) 0.0795 1.0000 Uani
O4 O -0.082(2) 0.411(3) 0.993(1) 0.1621 1.0000 Uani
N1 N 0.3068(12) 0.123(3) 1.121(1) 0.0358 1.0000 Uani
N2 N 0.1536(13) -0.135(3) 0.9376(11) 0.0415 1.0000 Uani
C1 C 0.2105(13) -0.029(3) 1.119(1) 0.040(3) 1.0000 Uiso
C2 C 0.1296(14) -0.146(3) 1.0267(11) 0.046(4) 1.0000 Uiso
C3 C 0.3218(11) 0.154(2) 1.0244(8) 0.027(3) 1.0000 Uiso
C4 C 0.2538(11) 0.005(2) 0.9353(8) 0.028(3) 1.0000 Uiso
C5 C 0.294(1) 0.005(2) 0.8437(7) 0.029(2) 1.0000 Uiso
C6 C 0.249(1) -0.183(2) 0.7655(7) 0.032(2) 1.0000 Uiso
C7 C 0.2903(11) -0.190(2) 0.6801(9) 0.041(3) 1.0000 Uiso
C8 C 0.3810(13) -0.023(3) 0.672(1) 0.050(3) 1.0000 Uiso
C9 C 0.4288(11) 0.154(2) 0.7482(8) 0.043(3) 1.0000 Uiso
C10 C 0.389(1) 0.171(2) 0.8362(8) 0.036(2) 1.0000 Uiso
C11 C 0.4459(11) 0.346(2) 0.9221(9) 0.040(3) 1.0000 Uiso
C12 C 0.5364(12) 0.525(2) 0.9150(9) 0.043(3) 1.0000 Uiso
C13 C 0.5847(12) 0.698(3) 0.9943(9) 0.047(3) 1.0000 Uiso
C14 C 0.5489(12) 0.695(3) 1.081(1) 0.044(3) 1.0000 Uiso
C15 C 0.4627(12) 0.515(2) 1.0925(9) 0.039(3) 1.0000 Uiso
C16 C 0.413(1) 0.341(2) 1.0134(8) 0.031(2) 1.0000 Uiso
H1 H 0.1980(13) -0.058(3) 1.185(1) 0.04(1) 1.0000 Uiso
H2 H 0.0566(14) -0.240(3) 1.0289(11) 0.04(1) 1.0000 Uiso
H6 H 0.190(1) -0.304(2) 0.7728(7) 0.02(1) 1.0000 Uiso
H7 H 0.2569(11) -0.309(2) 0.6259(9) 0.04(1) 1.0000 Uiso
H8 H 0.4098(13) -0.029(3) 0.613(1) 0.05(1) 1.0000 Uiso
H9 H 0.4911(11) 0.267(2) 0.7408(8) 0.04(1) 1.0000 Uiso
H12 H 0.5619(12) 0.526(2) 0.8538(9) 0.04(1) 1.0000 Uiso
H13 H 0.6444(12) 0.815(3) 0.9854(9) 0.04(1) 1.0000 Uiso
H14 H 0.5867(12) 0.813(3) 1.135(1) 0.04(1) 1.0000 Uiso
H15 H 0.4306(12) 0.521(2) 1.1500(9) 0.03(1) 1.0000 Uiso

loop_
_atom_site_aniso_label
_atom_site_aniso_U_11
_atom_site_aniso_U_22
_atom_site_aniso_U_33
_atom_site_aniso_U_23
_atom_site_aniso_U_13
_atom_site_aniso_U_12
Ag1 0.0403(4) 0.0569(5) 0.0255(3) -0.0041(11) -0.0009(3) 0.0082(12)
Cl1 0.083(2) 0.053(2) 0.0437(16) 0.0031(18) 0.0314(16) -0.015(2)
O1 0.138(12) 0.133(13) 0.168(13) 0.092(12) 0.112(11) 0.060(11)
O2 0.082(8) 0.126(11) 0.176(13) 0.11(1) 0.06(1) 0.017(9)
O3 0.12(1) 0.062(7) 0.056(6) -0.007(5) 0.037(6) -0.048(7)
O4 0.31(3) 0.113(13) 0.071(9) -0.025(9) 0.077(12) -0.131(16)
N1 0.024(6) 0.053(9) 0.025(5) -0.007(5) 0.002(4) 0.001(5)
N2 0.032(7) 0.044(9) 0.046(7) 0.003(6) 0.012(5) 0.005(6)

loop_
_atom_type_symbol
_atom_type_scat_dispersion_real
_atom_type_scat_dispersion_imag
_atom_type_scat_Cromer_Mann_a1
_atom_type_scat_Cromer_Mann_b1
_atom_type_scat_Cromer_Mann_a2
_atom_type_scat_Cromer_Mann_b2
_atom_type_scat_Cromer_Mann_a3
_atom_type_scat_Cromer_Mann_b3
_atom_type_scat_Cromer_Mann_a4
_atom_type_scat_Cromer_Mann_b4
_atom_type_scat_Cromer_Mann_c
_atom_type_scat_source
'Ag  ' -1.0850 1.1010 19.2808 0.6446 16.6885 7.4726 4.8045 24.6605 1.0463 99.8157 5.1790 International_Tables_Vol_IV_Table_2.2B
'Cl  ' 0.1320 0.1590 11.4604 0.0104 7.1964 1.1662 6.2556 18.5194 1.6455 47.7784 -9.5574 International_Tables_Vol_IV_Table_2.2B
'O   ' 0.0080 0.0060 3.0485 13.2771 2.2868 5.7011 1.5463 0.3239 0.8670 32.9089 0.2508 International_Tables_Vol_IV_Table_2.2B
'N   ' 0.0040 0.0030 12.2126 0.0057 3.1322 9.8933 2.0125 28.9975 1.1663 0.5826 -11.5290 International_Tables_Vol_IV_Table_2.2B
'C   ' 0.0020 0.0020 2.3100 20.8439 1.0200 10.2075 1.5886 0.5687 0.8650 51.6512 0.2156 International_Tables_Vol_IV_Table_2.2B
'H   ' 0.0000 0.0000 0.4930 10.5109 0.3229 26.1257 0.1402 3.1424 0.0408 57.7998 0.0030 International_Tables_Vol_IV_Table_2.2B

loop_
_geom_angle_atom_site_label_1
_geom_angle_site_symmetry_1
_geom_angle_atom_site_label_2
_geom_angle_site_symmetry_2
_geom_angle_atom_site_label_3
_geom_angle_site_symmetry_3
_geom_angle
_geom_angle_publ_flag
N1 . Ag1 . N2 2_555 158.2(4) yes
O1 . Cl1 . O2 . 105.3(7) yes
O1 . Cl1 . O3 . 110.7(9) yes
O2 . Cl1 . O3 . 106.2(9) yes
O1 . Cl1 . O4 . 113.8(12) yes
O2 . Cl1 . O4 . 112.0(12) yes
O3 . Cl1 . O4 . 108.6(7) yes
Ag1 . N1 . C1 . 115.4(10) yes
Ag1 . N1 . C3 . 126.1(9) yes
C1 . N1 . C3 . 115.0(12) yes
Ag1 2_454 N2 . C2 . 112.8(10) yes
Ag1 2_454 N2 . C4 . 121.1(10) yes
C2 . N2 . C4 . 118.6(15) yes
N1 . C1 . C2 . 123.2(14) yes
N1 . C1 . H1 . 117.5(8) no
C2 . C1 . H1 . 119.3(10) no
N2 . C2 . C1 . 121.4(16) yes
N2 . C2 . H2 . 119.6(10) no
C1 . C2 . H2 . 119.0(10) no
N1 . C3 . C4 . 120.8(11) yes
N1 . C3 . C16 . 120.1(11) yes
C4 . C3 . C16 . 119.1(10) yes
N2 . C4 . C3 . 119.4(11) yes
N2 . C4 . C5 . 121.1(11) yes
C3 . C4 . C5 . 119.4(10) yes
C4 . C5 . C6 . 119.5(10) yes
C4 . C5 . C10 . 120.8(10) yes
C6 . C5 . C10 . 119.3(9) yes
C5 . C6 . C7 . 120.0(11) yes
C5 . C6 . H6 . 120.2(6) no
C7 . C6 . H6 . 119.9(8) no
C6 . C7 . C8 . 120.3(12) yes
C6 . C7 . H7 . 120.3(7) no
C8 . C7 . H7 . 119.4(7) no
C7 . C8 . C9 . 120.3(12) yes
C7 . C8 . H8 . 119.9(7) no
C9 . C8 . H8 . 119.7(7) no
C8 . C9 . C10 . 122.1(12) yes
C8 . C9 . H9 . 118.9(7) no
C10 . C9 . H9 . 119.0(7) no
C5 . C10 . C9 . 117.8(10) yes
C5 . C10 . C11 . 119.1(9) yes
C9 . C10 . C11 . 123.0(10) yes
C10 . C11 . C12 . 120.9(10) yes
C10 . C11 . C16 . 120.6(10) yes
C12 . C11 . C16 . 118.4(11) yes
C11 . C12 . C13 . 120.6(11) yes
C11 . C12 . H12 . 118.7(7) no
C13 . C12 . H12 . 120.6(8) no
C12 . C13 . C14 . 120.2(13) yes
C12 . C13 . H13 . 117.3(8) no
C14 . C13 . H13 . 122.5(9) no
C13 . C14 . C15 . 120.6(14) yes
C13 . C14 . H14 . 117.7(9) no
C15 . C14 . H14 . 121.6(8) no
C14 . C15 . C16 . 119.9(12) yes
C14 . C15 . H15 . 120.5(8) no
C16 . C15 . H15 . 119.3(7) no
C3 . C16 . C11 . 119.9(10) yes
C3 . C16 . C15 . 120.0(10) yes
C11 . C16 . C15 . 120.1(11) yes

loop_
_geom_bond_atom_site_label_1
_geom_bond_site_symmetry_1
_geom_bond_atom_site_label_2
_geom_bond_site_symmetry_2
_geom_bond_distance
_geom_bond_publ_flag
Ag1 . O1 2_565 2.765(14) yes
Ag1 . O2 2_555 2.951(16) yes
Ag1 . O2 2_565 2.857(13) yes
Ag1 . O3 2_555 2.882(12) yes
Ag1 . N1 . 2.242(13) yes
Ag1 . N2 2_555 2.288(15) yes
Cl1 . O1 . 1.415(14) yes
Cl1 . O2 . 1.452(13) yes
Cl1 . O3 . 1.41(1) yes
Cl1 . O4 . 1.356(13) yes
N1 . C1 . 1.321(19) yes
N1 . C3 . 1.370(17) yes
N2 . C2 . 1.306(18) yes
N2 . C4 . 1.331(18) yes
C1 . C2 . 1.372(19) yes
C1 . H1 . 0.950 no
C2 . H2 . 0.950 no
C3 . C4 . 1.411(16) yes
C3 . C16 . 1.467(16) yes
C4 . C5 . 1.438(14) yes
C5 . C6 . 1.427(15) yes
C5 . C10 . 1.408(15) yes
C6 . C7 . 1.367(14) yes
C6 . H6 . 0.950 no
C7 . C8 . 1.375(17) yes
C7 . H7 . 0.950 no
C8 . C9 . 1.368(16) yes
C8 . H8 . 0.950 no
C9 . C10 . 1.390(15) yes
C9 . H9 . 0.950 no
C10 . C11 . 1.450(15) yes
C11 . C12 . 1.417(17) yes
C11 . C16 . 1.388(14) yes
C12 . C13 . 1.381(17) yes
C12 . H12 . 0.950 no
C13 . C14 . 1.347(16) yes
C13 . H13 . 0.950 no
C14 . C15 . 1.406(19) yes
C14 . H14 . 0.950 no
C15 . C16 . 1.385(16) yes
C15 . H15 . 0.950 no
